data_4101344
loop_
_publ_author_name
'Hayton, Trevor W'
'Boncella, James M'
'Scott, Brian L'
'Batista, Enrique R'
'Hay, P Jeffrey'

_publ_section_title
;
 Synthesis and reactivity of the imido analogues of the uranyl ion.
;
_journal_issue 32
_journal_name_full 'Journal of the American Chemical Society'
_journal_page_first 10549
_journal_page_last 10559
_journal_paper_doi 10.1021/ja0629155
_journal_volume 128
_journal_year 2006
_chemical_formula_sum 'C23 H28 Cl2 F6 N2 O8 S2 U'
_chemical_formula_weight 947.52
_chemical_name_systematic
; 
 ? 
;
_space_group_IT_number 14
_symmetry_cell_setting monoclinic
_symmetry_space_group_name_Hall '-P 2yn'
_symmetry_space_group_name_H-M 'P 1 21/n 1'
_atom_sites_solution_hydrogens geom
_atom_sites_solution_primary direct
_atom_sites_solution_secondary difmap
_audit_creation_method SHELXL-97
_cell_angle_alpha 90.00
_cell_angle_beta 98.158(3)
_cell_angle_gamma 90.00
_cell_formula_units_Z 4
_cell_length_a 13.224(2)
_cell_length_b 16.179(3)
_cell_length_c 15.338(3)
_cell_measurement_temperature 203(2)
_cell_volume 3248.2(10)
_computing_cell_refinement 'SAINT 6.45A (Bruker, 2003)'
_computing_data_collection 'SMART 5.054 (Bruker, 1998)'
_computing_data_reduction 'SAINT 6.45A (Bruker, 2003)'
_computing_molecular_graphics 'SHELXTL 6.10 (Bruker, 2000)'
_computing_publication_material 'SHELXTL 6.10 (Bruker, 2000)'
_computing_structure_refinement 'SHELXL-97 (Sheldrick, 1997)'
_computing_structure_solution 'SHELXS-97 (Sheldrick, 1997)'
_diffrn_ambient_temperature 203(2)
_diffrn_measured_fraction_theta_full 1.000
_diffrn_measured_fraction_theta_max 0.930
_diffrn_measurement_device_type 'Bruker P4/1k CCD'
_diffrn_measurement_method '\f scans'
_diffrn_radiation_monochromator graphite
_diffrn_radiation_source 'fine-focus sealed tube'
_diffrn_radiation_type MoK\a
_diffrn_radiation_wavelength 0.71073
_diffrn_reflns_av_R_equivalents 0.0572
_diffrn_reflns_av_sigmaI/netI 0.0434
_diffrn_reflns_limit_h_max 17
_diffrn_reflns_limit_h_min -17
_diffrn_reflns_limit_k_max 20
_diffrn_reflns_limit_k_min -20
_diffrn_reflns_limit_l_max 20
_diffrn_reflns_limit_l_min -20
_diffrn_reflns_number 53614
_diffrn_reflns_theta_full 25.00
_diffrn_reflns_theta_max 28.31
_diffrn_reflns_theta_min 1.84
_diffrn_standards_decay_% 0
_diffrn_standards_interval_count 0
_diffrn_standards_interval_time 0
_diffrn_standards_number 0
_exptl_absorpt_coefficient_mu 5.370
_exptl_absorpt_correction_T_max 0.7388
_exptl_absorpt_correction_T_min 0.5650
_exptl_absorpt_correction_type multi-scan
_exptl_absorpt_process_details 'SADABS (Sheldrick, 1996)'
_exptl_crystal_colour brown
_exptl_crystal_density_diffrn 1.938
_exptl_crystal_density_method 'not measured'
_exptl_crystal_description block
_exptl_crystal_F_000 1824
_exptl_crystal_size_max 0.12
_exptl_crystal_size_mid 0.08
_exptl_crystal_size_min 0.06
_refine_diff_density_max 0.863
_refine_diff_density_min -0.858
_refine_diff_density_rms 0.115
_refine_ls_extinction_method none
_refine_ls_goodness_of_fit_ref 1.096
_refine_ls_hydrogen_treatment noref
_refine_ls_matrix_type full
_refine_ls_number_parameters 397
_refine_ls_number_reflns 7518
_refine_ls_number_restraints 0
_refine_ls_restrained_S_all 1.096
_refine_ls_R_factor_all 0.0611
_refine_ls_R_factor_gt 0.0309
_refine_ls_shift/su_max 0.003
_refine_ls_shift/su_mean 0.000
_refine_ls_structure_factor_coef Fsqd
_refine_ls_weighting_details 'calc w=1/[\s^2^(Fo^2^)+(0.0268P)^2^+0.0000P] where P=(Fo^2^+2Fc^2^)/3'
_refine_ls_weighting_scheme calc
_refine_ls_wR_factor_gt 0.0541
_refine_ls_wR_factor_ref 0.0604
_reflns_number_gt 5505
_reflns_number_total 7518
_reflns_threshold_expression >2sigma(I)
_cod_data_source_file ja0629155si20060426_075244.cif
_cod_data_source_block th01
_cod_original_sg_symbol_H-M 'P 21/n'
_cod_database_code 4101344

loop_
_symmetry_equiv_pos_as_xyz
'x, y, z'
'-x+1/2, y+1/2, -z+1/2'
'-x, -y, -z'
'x-1/2, -y-1/2, z-1/2'

loop_
_atom_site_label
_atom_site_type_symbol
_atom_site_fract_x
_atom_site_fract_y
_atom_site_fract_z
_atom_site_U_iso_or_equiv
_atom_site_adp_type
_atom_site_occupancy
_atom_site_symmetry_multiplicity
_atom_site_calc_flag
_atom_site_refinement_flags
U1 U 0.616344(11) 0.840384(9) -0.003921(9) 0.02677(5) Uani 1 1 d .
Cl1 Cl 0.53787(17) 0.44317(19) 0.75050(16) 0.1545(11) Uani 1 1 d .
Cl2 Cl 0.70614(13) 0.53389(10) 0.69645(11) 0.0808(5) Uani 1 1 d .
S1 S 0.64202(8) 1.07196(6) 0.02453(7) 0.0313(2) Uani 1 1 d .
S2 S 0.73694(10) 0.63657(7) 0.00239(8) 0.0459(3) Uani 1 1 d .
F1 F 0.6956(3) 0.5622(2) 0.1423(2) 0.0786(10) Uani 1 1 d .
F2 F 0.8163(3) 0.5069(2) 0.0831(3) 0.1063(14) Uani 1 1 d .
F3 F 0.8426(3) 0.6192(2) 0.1572(2) 0.0851(11) Uani 1 1 d .
F4 F 0.7045(2) 1.01100(18) 0.17992(17) 0.0657(9) Uani 1 1 d .
F5 F 0.8236(2) 1.0577(2) 0.1114(2) 0.0796(10) Uani 1 1 d .
F6 F 0.7260(3) 1.14198(18) 0.1686(2) 0.0698(9) Uani 1 1 d .
N1 N 0.5875(3) 0.8476(2) 0.1103(2) 0.0328(8) Uani 1 1 d .
N2 N 0.6415(3) 0.8297(2) -0.1188(2) 0.0315(8) Uani 1 1 d .
O1 O 0.7973(2) 0.86327(18) 0.04545(18) 0.0378(7) Uani 1 1 d .
O2 O 0.4883(2) 0.73548(17) -0.03684(17) 0.0364(7) Uani 1 1 d .
O3 O 0.5442(2) 1.08665(17) 0.05524(17) 0.0346(7) Uani 1 1 d .
O4 O 0.6510(2) 0.98965(17) -0.01050(17) 0.0341(7) Uani 1 1 d .
O5 O 0.6783(3) 1.13649(19) -0.0257(2) 0.0509(9) Uani 1 1 d .
O6 O 0.6931(2) 0.70987(18) 0.03874(18) 0.0415(7) Uani 1 1 d .
O7 O 0.8293(4) 0.6531(3) -0.0306(3) 0.0983(16) Uani 1 1 d .
O8 O 0.6621(3) 0.5864(2) -0.0482(2) 0.0740(12) Uani 1 1 d .
C1 C 0.5631(3) 0.8413(3) 0.1969(2) 0.0329(9) Uani 1 1 d .
C2 C 0.6064(4) 0.7792(3) 0.2515(3) 0.0545(14) Uani 1 1 d .
H2 H 0.6516 0.7420 0.2317 0.065 Uiso 1 1 calc R
C3 C 0.5816(4) 0.7728(4) 0.3367(3) 0.0643(16) Uani 1 1 d .
H3 H 0.6109 0.7312 0.3739 0.077 Uiso 1 1 calc R
C4 C 0.5147(4) 0.8269(3) 0.3659(3) 0.0539(14) Uani 1 1 d .
H4 H 0.4981 0.8225 0.4227 0.065 Uiso 1 1 calc R
C5 C 0.4724(4) 0.8877(3) 0.3105(3) 0.0534(13) Uani 1 1 d .
H5 H 0.4267 0.9245 0.3304 0.064 Uiso 1 1 calc R
C6 C 0.4951(4) 0.8958(3) 0.2268(3) 0.0438(11) Uani 1 1 d .
H6 H 0.4651 0.9376 0.1902 0.053 Uiso 1 1 calc R
C7 C 0.6520(3) 0.8226(2) -0.2091(2) 0.0334(10) Uani 1 1 d .
C8 C 0.7216(4) 0.7667(3) -0.2356(3) 0.0456(12) Uani 1 1 d .
H8 H 0.7620 0.7344 -0.1942 0.055 Uiso 1 1 calc R
C9 C 0.7299(4) 0.7596(3) -0.3242(3) 0.0576(15) Uani 1 1 d .
H9 H 0.7762 0.7221 -0.3419 0.069 Uiso 1 1 calc R
C10 C 0.6725(5) 0.8058(4) -0.3853(3) 0.0664(17) Uani 1 1 d .
H10 H 0.6788 0.7999 -0.4446 0.080 Uiso 1 1 calc R
C11 C 0.6040(5) 0.8622(4) -0.3593(3) 0.0681(17) Uani 1 1 d .
H11 H 0.5650 0.8948 -0.4014 0.082 Uiso 1 1 calc R
C12 C 0.5929(4) 0.8707(3) -0.2710(3) 0.0484(12) Uani 1 1 d .
H12 H 0.5463 0.9083 -0.2538 0.058 Uiso 1 1 calc R
C13 C 0.8719(4) 0.8777(4) -0.0145(3) 0.0559(14) Uani 1 1 d .
H13A H 0.8599 0.9307 -0.0436 0.067 Uiso 1 1 calc R
H13B H 0.8676 0.8347 -0.0589 0.067 Uiso 1 1 calc R
C14 C 0.9731(4) 0.8765(4) 0.0407(4) 0.0776(19) Uani 1 1 d .
H14A H 1.0211 0.8439 0.0128 0.093 Uiso 1 1 calc R
H14B H 0.9998 0.9321 0.0497 0.093 Uiso 1 1 calc R
C15 C 0.9572(5) 0.8396(5) 0.1243(5) 0.107(3) Uani 1 1 d .
H15A H 0.9808 0.7828 0.1268 0.129 Uiso 1 1 calc R
H15B H 0.9962 0.8697 0.1724 0.129 Uiso 1 1 calc R
C16 C 0.8512(4) 0.8420(3) 0.1331(3) 0.0501(12) Uani 1 1 d .
H16A H 0.8384 0.8833 0.1760 0.060 Uiso 1 1 calc R
H16B H 0.8287 0.7886 0.1519 0.060 Uiso 1 1 calc R
C17 C 0.4487(4) 0.6842(3) 0.0293(3) 0.0460(12) Uani 1 1 d .
H17A H 0.4056 0.7165 0.0624 0.055 Uiso 1 1 calc R
H17B H 0.5044 0.6609 0.0699 0.055 Uiso 1 1 calc R
C18 C 0.3894(6) 0.6183(5) -0.0205(4) 0.103(3) Uani 1 1 d .
H18A H 0.4249 0.5659 -0.0107 0.124 Uiso 1 1 calc R
H18B H 0.3230 0.6131 -0.0009 0.124 Uiso 1 1 calc R
C19 C 0.3771(6) 0.6388(4) -0.1109(4) 0.103(3) Uani 1 1 d .
H19A H 0.3092 0.6608 -0.1291 0.124 Uiso 1 1 calc R
H19B H 0.3855 0.5898 -0.1456 0.124 Uiso 1 1 calc R
C20 C 0.4545(4) 0.7008(3) -0.1249(3) 0.0490(12) Uani 1 1 d .
H20A H 0.5112 0.6754 -0.1486 0.059 Uiso 1 1 calc R
H20B H 0.4251 0.7435 -0.1652 0.059 Uiso 1 1 calc R
C21 C 0.7290(4) 1.0698(3) 0.1274(3) 0.0493(12) Uani 1 1 d .
C22 C 0.7754(4) 0.5770(3) 0.1018(4) 0.0579(14) Uani 1 1 d .
C23 C 0.6597(4) 0.4751(4) 0.7776(3) 0.0666(16) Uani 1 1 d .
H23A H 0.7031 0.4270 0.7902 0.080 Uiso 1 1 calc R
H23B H 0.6645 0.5077 0.8311 0.080 Uiso 1 1 calc R

loop_
_atom_site_aniso_label
_atom_site_aniso_U_11
_atom_site_aniso_U_22
_atom_site_aniso_U_33
_atom_site_aniso_U_23
_atom_site_aniso_U_13
_atom_site_aniso_U_12
U1 0.02944(8) 0.02747(8) 0.02478(7) -0.00116(7) 0.00865(5) -0.00004(8)
Cl1 0.0847(16) 0.231(3) 0.1415(19) 0.0625(19) -0.0072(14) -0.0663(17)
Cl2 0.0738(11) 0.0774(11) 0.0875(11) 0.0122(9) -0.0016(8) -0.0123(9)
S1 0.0289(6) 0.0283(5) 0.0372(5) 0.0017(4) 0.0065(4) -0.0021(5)
S2 0.0543(8) 0.0409(7) 0.0457(6) 0.0036(5) 0.0186(6) 0.0118(6)
F1 0.077(2) 0.086(3) 0.071(2) 0.0341(18) 0.0032(18) -0.0237(19)
F2 0.093(3) 0.051(2) 0.164(4) 0.015(2) -0.015(3) 0.032(2)
F3 0.072(2) 0.079(2) 0.092(2) 0.021(2) -0.0299(19) -0.015(2)
F4 0.090(2) 0.0528(19) 0.0470(15) 0.0038(14) -0.0171(15) -0.0060(17)
F5 0.0353(19) 0.081(2) 0.115(3) -0.012(2) -0.0156(18) 0.0035(17)
F6 0.076(2) 0.053(2) 0.072(2) -0.0213(15) -0.0180(17) -0.0069(16)
N1 0.037(2) 0.035(2) 0.0277(16) 0.0005(15) 0.0091(14) 0.0032(17)
N2 0.034(2) 0.034(2) 0.0291(16) -0.0034(14) 0.0125(14) -0.0005(16)
O1 0.0323(17) 0.0443(19) 0.0369(15) 0.0029(12) 0.0046(13) 0.0009(13)
O2 0.0369(18) 0.0334(17) 0.0404(15) -0.0001(12) 0.0103(13) -0.0070(14)
O3 0.0323(17) 0.0334(17) 0.0390(15) -0.0002(12) 0.0079(13) -0.0009(13)
O4 0.0326(17) 0.0284(15) 0.0416(15) -0.0032(12) 0.0071(13) -0.0014(13)
O5 0.054(2) 0.0384(19) 0.066(2) 0.0086(15) 0.0264(17) -0.0072(16)
O6 0.044(2) 0.0332(17) 0.0475(17) 0.0004(13) 0.0081(14) 0.0066(15)
O7 0.088(3) 0.104(4) 0.119(4) 0.027(3) 0.071(3) 0.027(3)
O8 0.100(3) 0.056(2) 0.060(2) -0.0223(19) -0.011(2) 0.014(2)
C1 0.032(2) 0.041(2) 0.0264(18) -0.0017(19) 0.0094(16) -0.007(2)
C2 0.065(4) 0.062(3) 0.040(2) 0.013(2) 0.023(2) 0.023(3)
C3 0.076(4) 0.079(4) 0.042(3) 0.026(3) 0.022(3) 0.028(3)
C4 0.053(3) 0.080(4) 0.032(2) 0.003(2) 0.019(2) 0.002(3)
C5 0.044(3) 0.075(4) 0.045(3) -0.005(3) 0.019(2) 0.015(3)
C6 0.047(3) 0.051(3) 0.034(2) 0.001(2) 0.008(2) 0.010(2)
C7 0.036(2) 0.036(3) 0.0300(19) -0.0019(16) 0.0115(17) -0.0070(19)
C8 0.055(3) 0.040(3) 0.047(3) -0.006(2) 0.024(2) -0.002(2)
C9 0.073(4) 0.056(3) 0.052(3) -0.016(3) 0.040(3) -0.012(3)
C10 0.071(4) 0.099(5) 0.035(3) -0.020(3) 0.025(3) -0.025(4)
C11 0.065(4) 0.100(5) 0.035(3) 0.011(3) -0.006(3) -0.016(3)
C12 0.043(3) 0.062(3) 0.039(2) 0.002(2) 0.004(2) 0.002(2)
C13 0.036(3) 0.079(4) 0.056(3) 0.004(3) 0.020(2) -0.009(3)
C14 0.031(3) 0.111(5) 0.093(5) 0.010(4) 0.013(3) -0.004(3)
C15 0.044(4) 0.179(9) 0.095(5) 0.056(5) -0.002(3) 0.015(5)
C16 0.045(3) 0.060(3) 0.042(2) 0.004(2) -0.006(2) 0.000(3)
C17 0.049(3) 0.039(3) 0.053(3) 0.003(2) 0.018(2) -0.007(2)
C18 0.146(7) 0.087(5) 0.080(5) -0.012(4) 0.025(5) -0.075(5)
C19 0.138(7) 0.094(5) 0.068(4) 0.008(3) -0.018(4) -0.078(5)
C20 0.062(3) 0.043(3) 0.040(2) -0.007(2) -0.002(2) -0.011(3)
C21 0.044(3) 0.040(3) 0.060(3) -0.012(2) -0.008(2) -0.004(2)
C22 0.049(4) 0.038(3) 0.082(4) 0.009(3) -0.008(3) 0.003(3)
C23 0.075(4) 0.067(4) 0.056(3) -0.008(3) 0.004(3) 0.017(3)

loop_
_atom_type_symbol
_atom_type_description
_atom_type_scat_dispersion_real
_atom_type_scat_dispersion_imag
_atom_type_scat_source
C C 0.0033 0.0016 'International Tables Vol C Tables 4.2.6.8 and 6.1.1.4'
H H 0.0000 0.0000 'International Tables Vol C Tables 4.2.6.8 and 6.1.1.4'
N N 0.0061 0.0033 'International Tables Vol C Tables 4.2.6.8 and 6.1.1.4'
O O 0.0106 0.0060 'International Tables Vol C Tables 4.2.6.8 and 6.1.1.4'
F F 0.0171 0.0103 'International Tables Vol C Tables 4.2.6.8 and 6.1.1.4'
S S 0.1246 0.1234 'International Tables Vol C Tables 4.2.6.8 and 6.1.1.4'
U U -9.6767 9.6646 'International Tables Vol C Tables 4.2.6.8 and 6.1.1.4'
Cl Cl 0.1484 0.1585 'International Tables Vol C Tables 4.2.6.8 and 6.1.1.4'

loop_
_geom_angle_atom_site_label_1
_geom_angle_atom_site_label_2
_geom_angle_atom_site_label_3
_geom_angle
_geom_angle_site_symmetry_1
_geom_angle_site_symmetry_3
N2 U1 N1 177.69(14) . .
N2 U1 O6 92.93(12) . .
N1 U1 O6 86.18(12) . .
N2 U1 O2 87.14(12) . .
N1 U1 O2 90.56(12) . .
O6 U1 O2 72.11(10) . .
N2 U1 O1 90.51(12) . .
N1 U1 O1 91.24(12) . .
O6 U1 O1 71.88(10) . .
O2 U1 O1 143.74(10) . .
N2 U1 O3 90.22(12) . 3_675
N1 U1 O3 89.31(12) . 3_675
O6 U1 O3 145.53(10) . 3_675
O2 U1 O3 73.78(10) . 3_675
O1 U1 O3 142.45(10) . 3_675
N2 U1 O4 89.62(12) . .
N1 U1 O4 92.37(12) . .
O6 U1 O4 143.34(10) . .
O2 U1 O4 144.54(9) . .
O1 U1 O4 71.53(9) . .
O3 U1 O4 70.93(9) 3_675 .
O5 S1 O4 115.03(18) . .
O5 S1 O3 116.02(18) . .
O4 S1 O3 113.16(17) . .
O5 S1 C21 105.3(2) . .
O4 S1 C21 103.3(2) . .
O3 S1 C21 101.8(2) . .
O7 S2 O8 118.9(3) . .
O7 S2 O6 113.1(2) . .
O8 S2 O6 112.8(2) . .
O7 S2 C22 104.4(3) . .
O8 S2 C22 104.2(2) . .
O6 S2 C22 100.9(2) . .
C1 N1 U1 172.2(3) . .
C7 N2 U1 175.2(3) . .
C13 O1 C16 109.3(3) . .
C13 O1 U1 123.4(3) . .
C16 O1 U1 125.2(3) . .
C17 O2 C20 109.1(3) . .
C17 O2 U1 124.5(2) . .
C20 O2 U1 125.1(2) . .
S1 O3 U1 137.77(16) . 3_675
S1 O4 U1 149.51(16) . .
S2 O6 U1 141.79(18) . .
C2 C1 C6 119.7(4) . .
C2 C1 N1 119.5(4) . .
C6 C1 N1 120.7(4) . .
C1 C2 C3 119.4(4) . .
C4 C3 C2 120.5(5) . .
C3 C4 C5 119.0(4) . .
C4 C5 C6 121.9(5) . .
C5 C6 C1 119.4(4) . .
C12 C7 C8 119.9(4) . .
C12 C7 N2 120.1(4) . .
C8 C7 N2 119.9(4) . .
C9 C8 C7 119.3(5) . .
C10 C9 C8 121.5(5) . .
C9 C10 C11 119.6(5) . .
C10 C11 C12 120.6(5) . .
C7 C12 C11 119.1(5) . .
O1 C13 C14 106.0(4) . .
C15 C14 C13 106.1(5) . .
C16 C15 C14 109.8(5) . .
C15 C16 O1 105.9(4) . .
O2 C17 C18 105.6(4) . .
C19 C18 C17 108.5(5) . .
C18 C19 C20 108.6(5) . .
O2 C20 C19 104.6(4) . .
F4 C21 F5 109.2(4) . .
F4 C21 F6 108.5(4) . .
F5 C21 F6 108.1(4) . .
F4 C21 S1 111.4(3) . .
F5 C21 S1 109.9(4) . .
F6 C21 S1 109.8(3) . .
F2 C22 F1 109.2(5) . .
F2 C22 F3 109.0(5) . .
F1 C22 F3 107.3(5) . .
F2 C22 S2 110.6(4) . .
F1 C22 S2 110.2(4) . .
F3 C22 S2 110.3(4) . .
Cl1 C23 Cl2 114.3(3) . .

loop_
_geom_bond_atom_site_label_1
_geom_bond_atom_site_label_2
_geom_bond_distance
_geom_bond_site_symmetry_2
U1 N2 1.847(3) .
U1 N1 1.849(3) .
U1 O6 2.393(3) .
U1 O2 2.400(3) .
U1 O1 2.434(3) .
U1 O3 2.459(3) 3_675
U1 O4 2.463(3) .
Cl1 C23 1.687(6) .
Cl2 C23 1.746(6) .
S1 O5 1.421(3) .
S1 O4 1.447(3) .
S1 O3 1.457(3) .
S1 C21 1.816(5) .
S2 O7 1.413(4) .
S2 O8 1.422(4) .
S2 O6 1.465(3) .
S2 C22 1.814(5) .
F1 C22 1.321(6) .
F2 C22 1.306(6) .
F3 C22 1.329(6) .
F4 C21 1.316(6) .
F5 C21 1.324(6) .
F6 C21 1.330(5) .
N1 C1 1.414(4) .
N2 C7 1.416(5) .
O1 C13 1.459(5) .
O1 C16 1.470(5) .
O2 C17 1.463(5) .
O2 C20 1.472(5) .
O3 U1 2.459(3) 3_675
C1 C2 1.380(6) .
C1 C6 1.383(6) .
C2 C3 1.395(6) .
C3 C4 1.366(7) .
C4 C5 1.366(7) .
C5 C6 1.366(6) .
C7 C12 1.381(6) .
C7 C8 1.392(6) .
C8 C9 1.383(6) .
C9 C10 1.347(8) .
C10 C11 1.383(8) .
C11 C12 1.391(7) .
C13 C14 1.479(7) .
C14 C15 1.456(8) .
C15 C16 1.427(7) .
C17 C18 1.471(7) .
C18 C19 1.412(8) .
C19 C20 1.471(7) .
